data_2003865
loop_
_publ_author_name
'Ala, P.'
'Yang, D. S. C.'

_publ_section_title
;
 6-[1-(4-Ethoxyphenyl)ethyl]-5-methoxy-1,3-benzodioxole
;
_journal_issue 9
_journal_name_full 'Acta Crystallographica Section C'
_journal_page_first 1917
_journal_page_last 1919
_journal_paper_doi 10.1107/S0108270195003647
_journal_volume 51
_journal_year 1995
_chemical_compound_source 'National Cancer Institute, NSC 353648'
_chemical_formula_sum 'C18 H20 O4'
_chemical_formula_weight 300.35
_space_group_IT_number 15
_symmetry_cell_setting monoclinic
_symmetry_space_group_name_Hall '-C 2yc'
_symmetry_space_group_name_H-M 'C 1 2/c 1'
_atom_type_scat_source IntTabIV
_cell_angle_alpha 90
_cell_angle_beta 99.60(1)
_cell_angle_gamma 90
_cell_formula_units_Z 8
_cell_length_a 22.662(5)
_cell_length_b 7.671(1)
_cell_length_c 18.443(1)
_cell_measurement_reflns_used 25
_cell_measurement_temperature 296
_cell_measurement_theta_max 32.7
_cell_measurement_theta_min 25.05
_cell_volume 3161.2(8)
_diffrn_measurement_device 'Rigaku AFC6R'
_diffrn_measurement_method \w-2\q
_diffrn_radiation_type CuK\a
_diffrn_radiation_wavelength 1.54178
_diffrn_reflns_av_R_equivalents 0.043
_diffrn_reflns_limit_h_max 25
_diffrn_reflns_limit_h_min 0
_diffrn_reflns_limit_k_max 8
_diffrn_reflns_limit_k_min 0
_diffrn_reflns_limit_l_max 20
_diffrn_reflns_limit_l_min -20
_diffrn_reflns_number 2644
_diffrn_reflns_theta_max 60.05
_diffrn_standards_decay_% 0
_diffrn_standards_interval_count 150
_diffrn_standards_number 3
_exptl_absorpt_coefficient_mu 0.683
_exptl_absorpt_correction_T_max 1.00
_exptl_absorpt_correction_T_min 0.87
_exptl_absorpt_correction_type empirical
_exptl_crystal_colour Transparent
_exptl_crystal_density_diffrn 1.262
_exptl_crystal_description Rectangular
_exptl_crystal_size_max 0.14
_exptl_crystal_size_mid 0.06
_exptl_crystal_size_min 0.04
_refine_diff_density_max 0.14
_refine_diff_density_min -0.13
_refine_ls_extinction_coef 0.14012E-5
_refine_ls_extinction_method 'MITHRIL (Gilmore, 1984)'
_refine_ls_goodness_of_fit_obs 1.41
_refine_ls_hydrogen_treatment noref
_refine_ls_number_parameters 200
_refine_ls_number_reflns 1416
_refine_ls_R_factor_obs 0.050
_refine_ls_shift/esd_max 0.03
_refine_ls_structure_factor_coef F
_refine_ls_weighting_details w=4F~o~^2^/\s^2^(F~o~^2^)
_refine_ls_weighting_scheme calc
_refine_ls_wR_factor_obs 0.061
_reflns_number_observed 1416
_reflns_number_total 2567
_reflns_observed_criterion I>3.0\s(I)
_cod_data_source_file bk1028.cif
_cod_data_source_block bk1028a
_cod_depositor_comments
;
The following automatic conversions were performed:

'_refine_ls_weighting_scheme' value 'w=4F~o~^2^/\s^2^(F~o~^2^)' was
changed to 'calc'. New tag '_refine_ls_weighting_details' was
created. The value of the new tag was set to
'w=4F~o~^2^/\s^2^(F~o~^2^)'.

Automatic conversion script
Id: cif_fix_values 3143 2015-03-26 13:38:13Z robertas 
;
_cod_original_cell_volume 3161.2
_cod_original_sg_symbol_H-M 'C 2/c'
_cod_database_code 2003865

loop_
_symmetry_equiv_pos_as_xyz
x,y,z
x,-y,1/2+z
-x,-y,-z
-x,y,1/2-z
1/2+x,1/2+y,z
1/2+x,1/2-y,1/2+z
1/2-x,1/2-y,-z
1/2-x,1/2+y,1/2-z

loop_
_atom_site_label
_atom_site_fract_x
_atom_site_fract_y
_atom_site_fract_z
_atom_site_B_iso_or_equiv
O(1) .1101(1) .7891(4) .1109(2) 5.6(2)
O(2) .1668(2) .8318(4) .0189(2) 6.3(2)
O(3) .0442(1) .2172(3) .0148(2) 4.4(1)
O(4) .3273(1) .2573(3) -.2084(1) 4.2(1)
C(1) .1536(2) .8982(6) .0858(3) 5.7(2)
C(2) .1394(2) .6703(5) .0108(2) 3.9(2)
C(3) .1062(2) .6454(5) .0654(2) 3.8(2)
C(4) .0736(2) .4981(6) .0706(2) 3.8(2)
C(5) .0748(2) .3724(5) .0156(2) 3.4(2)
C(6) .1414(2) .5468(5) -.0423(2) 3.9(2)
C(7) .1080(2) .3943(5) -.0407(2) 3.4(2)
C(8) .0110(2) .1844(6) .0718(2) 5.5(2)
C(9) .1066(2) .2547(5) -.0998(2) 3.6(2)
C(10) .0488(2) .2742(6) -.1563(2) 5.0(2)
C(11) .1634(2) .2555(5) -.1335(2) 3.4(2)
C(12) .1674(2) .3262(6) -.2012(2) 4.1(2)
C(13) .2210(2) .3295(5) -.2288(2) 3.9(2)
C(14) .2716(2) .2596(5) -.1880(2) 3.2(2)
C(15) .2687(2) .1851(5) -.1198(2) 3.6(2)
C(16) .2154(2) .1824(5) -.0940(2) 3.5(2)
C(17) .3325(2) .3268(6) -.2782(2) 4.8(2)
C(18) .3970(2) .3162(7) -.2870(3) 6.1(2)
H(1) .1394 1.0184 .0801 6.6
H(2) .1905 .9041 .1219 6.6
H(3) .0502 .4802 .1108 4.5
H(4) .1653 .5638 -.0808 4.5
H(5) -.0196 .2715 .0729 6.3
H(6) -.0088 .0731 .0654 6.3
H(7) .0361 .1843 .1190 6.3
H(8) .1048 .1411 -.0750 4.3
H(9) .0478 .3860 -.1795 6.0
H(10) .0456 .1864 -.1935 6.0
H(11) .0135 .2658 -.1332 6.0
H(12) .1312 .3729 -.2308 4.9
H(13) .2234 .3803 -.2759 4.4
H(14) .3052 .1346 -.0917 4.2
H(15) .2135 .1270 -.0472 4.2
H(16) .3081 .2619 -.3164 5.9
H(17) .3186 .4460 -.2819 5.9
H(18) .4108 .1987 -.2821 6.8
H(19) .4036 .3617 -.3326 6.8
H(20) .4213 .3835 -.2481 6.8

loop_
_geom_angle_atom_site_label_1
_geom_angle_atom_site_label_2
_geom_angle_atom_site_label_3
_geom_angle
_geom_angle_publ_flag
C(1) O(1) C(3) 104.5(3) yes
C(1) O(2) C(2) 105.1(3) yes
C(5) O(3) C(8) 118.3(3) yes
C(14) O(4) C(17) 117.6(3) yes
O(1) C(1) O(2) 109.3(3) yes
O(2) C(2) C(3) 109.8(4) yes
O(2) C(2) C(6) 129.1(4) yes
C(3) C(2) C(6) 121.1(4) yes
O(1) C(3) C(2) 110.4(4) yes
O(1) C(3) C(4) 127.0(4) yes
C(2) C(3) C(4) 122.7(4) yes
C(3) C(4) C(5) 116.4(3) yes
O(3) C(5) C(4) 122.2(3) yes
O(3) C(5) C(7) 115.5(3) yes
C(4) C(5) C(7) 122.3(4) yes
C(2) C(6) C(7) 119.0(3) yes
C(5) C(7) C(6) 118.6(4) yes
C(5) C(7) C(9) 120.0(4) yes
C(6) C(7) C(9) 121.4(3) yes
C(7) C(9) C(10) 109.2(3) yes
C(7) C(9) C(11) 111.8(3) yes
C(10) C(9) C(11) 114.0(3) yes
C(9) C(11) C(12) 124.1(4) yes
C(9) C(11) C(16) 118.9(3) yes
C(12) C(11) C(16) 117.0(3) yes
C(11) C(12) C(13) 122.1(4) yes
C(12) C(13) C(14) 119.5(3) yes
O(4) C(14) C(13) 125.1(3) yes
O(4) C(14) C(15) 115.1(3) yes
C(13) C(14) C(15) 119.8(3) yes
C(14) C(15) C(16) 119.7(3) yes
C(11) C(16) C(15) 121.9(3) yes
O(4) C(17) C(18) 108.1(4) yes

loop_
_geom_bond_atom_site_label_1
_geom_bond_atom_site_label_2
_geom_bond_distance
_geom_bond_publ_flag
O(1) C(1) 1.428(5) yes
O(1) C(3) 1.379(4) yes
O(2) C(1) 1.412(5) yes
O(2) C(2) 1.382(5) yes
O(3) C(5) 1.376(4) yes
O(3) C(8) 1.414(5) yes
O(4) C(14) 1.376(4) yes
O(4) C(17) 1.417(5) yes
C(2) C(3) 1.368(5) yes
C(2) C(6) 1.368(5) yes
C(3) C(4) 1.362(5) yes
C(4) C(5) 1.402(5) yes
C(5) C(7) 1.392(5) yes
C(6) C(7) 1.396(5) yes
C(7) C(9) 1.525(5) yes
C(9) C(10) 1.540(5) yes
C(9) C(11) 1.519(5) yes
C(11) C(12) 1.377(5) yes
C(11) C(16) 1.395(5) yes
C(12) C(13) 1.394(5) yes
C(13) C(14) 1.371(5) yes
C(14) C(15) 1.393(5) yes
C(15) C(16) 1.371(5) yes
C(17) C(18) 1.499(6) yes
